data_7705923
loop_
_publ_author_name
'Zehra, Siffeen'
'G\'omez-Ruiz, Santiago'
'Siddique, Hifzur R.'
'Tabassum, Sartaj'
'Arjmand, Farukh'

_publ_section_title
;
 Water soluble ionic Co(II), Cu(II) and Zn(II) diimine-glycinate complexes
 targeted to tRNA: structural description, <i>in vitro</i> comparative
 binding, cleavage and cytotoxic studies towards chemoresistant prostate
 cancer cells.
;
_journal_issue 46
_journal_name_full 'Dalton transactions (Cambridge, England : 2003)'
_journal_page_first 16830
_journal_page_last 16848
_journal_paper_doi 10.1039/d0dt02657c
_journal_volume 49
_journal_year 2020
_chemical_formula_sum 'C32 H28 Co N4 O12'
_chemical_formula_weight 719.51
_space_group_crystal_system monoclinic
_space_group_IT_number 15
_space_group_name_Hall '-C 2yc'
_space_group_name_H-M_alt 'C 1 2/c 1'
_atom_sites_solution_hydrogens mixed
_audit_creation_method SHELXL-2018/3
_audit_update_record
;
2020-09-18 deposited with the CCDC.	2020-10-26 downloaded from the CCDC.
;
_cell_angle_alpha 90
_cell_angle_beta 94.143(2)
_cell_angle_gamma 90
_cell_formula_units_Z 4
_cell_length_a 32.6329(15)
_cell_length_b 12.9695(4)
_cell_length_c 7.2447(3)
_cell_measurement_reflns_used 24938
_cell_measurement_temperature 150(2)
_cell_measurement_theta_max 28.69
_cell_measurement_theta_min 2.5
_cell_volume 3058.2(2)
_computing_cell_refinement 'Bruker Apex II'
_computing_data_collection 'Bruker ApexII'
_computing_data_reduction 'Bruker Apex II'
_computing_structure_refinement 'SHELXL-2018/3 (Sheldrick, 2018)'
_computing_structure_solution 'SHELXL-2018/3 (Sheldrick, 2018)'
_diffrn_ambient_temperature 150(2)
_diffrn_measured_fraction_theta_full 0.999
_diffrn_measured_fraction_theta_max 0.998
_diffrn_measurement_device_type 'Bruker D8 Venture'
_diffrn_measurement_method 'Phi and Omega Scans'
_diffrn_radiation_type MoK\a
_diffrn_radiation_wavelength 0.71073
_diffrn_reflns_av_R_equivalents 0.0395
_diffrn_reflns_av_unetI/netI 0.0153
_diffrn_reflns_Laue_measured_fraction_full 0.999
_diffrn_reflns_Laue_measured_fraction_max 0.998
_diffrn_reflns_limit_h_max 44
_diffrn_reflns_limit_h_min -43
_diffrn_reflns_limit_k_max 15
_diffrn_reflns_limit_k_min -17
_diffrn_reflns_limit_l_max 9
_diffrn_reflns_limit_l_min -9
_diffrn_reflns_number 41234
_diffrn_reflns_point_group_measured_fraction_full 0.999
_diffrn_reflns_point_group_measured_fraction_max 0.998
_diffrn_reflns_theta_full 25.242
_diffrn_reflns_theta_max 28.728
_diffrn_reflns_theta_min 2.448
_diffrn_source 'fine-focus sealed tube'
_exptl_absorpt_coefficient_mu 0.636
_exptl_absorpt_correction_T_max 0.746
_exptl_absorpt_correction_T_min 0.686
_exptl_absorpt_correction_type empirical
_exptl_absorpt_process_details
;
SADABS-2014/3 (Bruker,2014/3) was used for absorption correction.
wR2(int) was 0.0706 before and 0.0469 after correction.
The Ratio of minimum to maximum transmission is 0.9433.
The \l/2 correction factor is 0.00150.
;
_exptl_crystal_colour pink
_exptl_crystal_density_diffrn 1.563
_exptl_crystal_description Prismatic
_exptl_crystal_F_000 1484
_exptl_crystal_size_max 0.18
_exptl_crystal_size_mid 0.18
_exptl_crystal_size_min 0.17
_refine_diff_density_max 0.265
_refine_diff_density_min -0.541
_refine_diff_density_rms 0.112
_refine_ls_extinction_method none
_refine_ls_goodness_of_fit_ref 1.065
_refine_ls_hydrogen_treatment mixed
_refine_ls_matrix_type full
_refine_ls_number_parameters 238
_refine_ls_number_reflns 3955
_refine_ls_number_restraints 6
_refine_ls_restrained_S_all 1.066
_refine_ls_R_factor_all 0.0300
_refine_ls_R_factor_gt 0.0269
_refine_ls_shift/su_max 0.001
_refine_ls_shift/su_mean 0.000
_refine_ls_structure_factor_coef Fsqd
_refine_ls_weighting_details 'w=1/[\s^2^(Fo^2^)+(0.0391P)^2^+2.6025P] where P=(Fo^2^+2Fc^2^)/3'
_refine_ls_weighting_scheme calc
_refine_ls_wR_factor_gt 0.0724
_refine_ls_wR_factor_ref 0.0740
_reflns_Friedel_coverage 0.000
_reflns_number_gt 3623
_reflns_number_total 3955
_reflns_threshold_expression 'I > 2\s(I)'
_cod_data_source_file d0dt02657c2.cif
_cod_data_source_block shelx_CCDC2
_cod_depositor_comments
;
The following automatic conversions were performed:

data item '_exptl_absorpt_correction_type' value 'Empirical' was
changed to 'empirical' in accordance with the
/home/data/users/saulius/crontab/automatic-downloads/rss-feeds/RSC/lib/dictionaries/cif_core.dic
dictionary named 'cif_core.dic' version 2.4.2 last updated on
2011-04-26.

Automatic conversion script
Id: cif_fix_values 7556 2019-12-06 15:28:31Z antanas 
;
_cod_original_sg_symbol_H-M 'C 2/c'
_cod_database_code 7705923
_shelx_shelxl_version_number 2018/3
_shelx_space_group_comment
;
The symmetry employed for this shelxl refinement is uniquely defined
by the following loop, which should always be used as a source of
symmetry information in preference to the above space-group names.
They are only intended as comments.
;

loop_
_space_group_symop_operation_xyz
'x, y, z'
'-x, y, -z+1/2'
'x+1/2, y+1/2, z'
'-x+1/2, y+1/2, -z+1/2'
'-x, -y, -z'
'x, -y, z-1/2'
'-x+1/2, -y+1/2, -z'
'x+1/2, -y+1/2, z-1/2'

loop_
_atom_site_label
_atom_site_type_symbol
_atom_site_fract_x
_atom_site_fract_y
_atom_site_fract_z
_atom_site_U_iso_or_equiv
_atom_site_adp_type
_atom_site_occupancy
_atom_site_site_symmetry_order
_atom_site_calc_flag
_atom_site_refinement_flags_posn
_atom_site_refinement_flags_adp
_atom_site_refinement_flags_occupancy
_atom_site_disorder_assembly
_atom_site_disorder_group
Co1 Co 0.500000 0.20345(2) 0.750000 0.01309(7) Uani 1 2 d S T P . .
O1 O 0.39211(3) 0.15906(8) 0.00531(13) 0.0254(2) Uani 1 1 d . . . . .
O2 O 0.44131(2) 0.10047(7) 0.20915(12) 0.01872(17) Uani 1 1 d . . . . .
O3 O 0.32818(3) 0.28625(8) 0.37249(15) 0.0314(2) Uani 1 1 d . . . . .
O4 O 0.31428(3) -0.03535(8) 0.11950(15) 0.0304(2) Uani 1 1 d . . . . .
O5 O 0.49760(3) 0.17267(7) 0.47571(12) 0.01944(17) Uani 1 1 d D . . . .
H5OA H 0.4750(5) 0.1465(15) 0.414(3) 0.045(6) Uiso 1 1 d D . . . .
H5OB H 0.5202(5) 0.1451(16) 0.418(3) 0.051(6) Uiso 1 1 d D . . . .
O6 O 0.44469(3) 0.11105(7) 0.73944(13) 0.01920(18) Uani 1 1 d D . . . .
H6OA H 0.4473(7) 0.0414(12) 0.735(3) 0.054(6) Uiso 1 1 d D . . . .
H6OB H 0.4278(6) 0.1255(15) 0.831(3) 0.047(6) Uiso 1 1 d D . . . .
N1 N 0.45864(3) 0.33328(8) 0.71198(14) 0.01570(19) Uani 1 1 d . . . . .
N2 N 0.33152(3) 0.12276(8) 0.24941(14) 0.0180(2) Uani 1 1 d . . . . .
C1 C 0.47802(3) 0.42597(8) 0.72770(14) 0.0131(2) Uani 1 1 d . . . . .
C2 C 0.45719(4) 0.52055(9) 0.70384(16) 0.0158(2) Uani 1 1 d . . . . .
C3 C 0.41448(4) 0.51720(10) 0.65625(17) 0.0201(2) Uani 1 1 d . . . . .
H3 H 0.399218 0.579295 0.639639 0.024 Uiso 1 1 calc R U . . .
C4 C 0.39523(4) 0.42365(10) 0.63422(18) 0.0218(2) Uani 1 1 d . . . . .
H4 H 0.366682 0.420047 0.598414 0.026 Uiso 1 1 calc R U . . .
C5 C 0.41836(4) 0.33319(9) 0.66539(18) 0.0201(2) Uani 1 1 d . . . . .
H5 H 0.404614 0.268730 0.652660 0.024 Uiso 1 1 calc R U . . .
C6 C 0.47947(4) 0.61509(9) 0.72754(18) 0.0210(2) Uani 1 1 d . . . . .
H6 H 0.465309 0.678818 0.711575 0.025 Uiso 1 1 calc R U . . .
C7 C 0.40405(3) 0.12349(8) 0.15782(16) 0.0152(2) Uani 1 1 d . . . . .
C8 C 0.37400(4) 0.10004(11) 0.30385(18) 0.0226(3) Uani 1 1 d . . . . .
H8A H 0.376290 0.026032 0.336427 0.027 Uiso 1 1 calc R U . . .
H8B H 0.382272 0.140144 0.416708 0.027 Uiso 1 1 calc R U . . .
C9 C 0.31153(4) 0.21277(10) 0.29723(17) 0.0192(2) Uani 1 1 d . . . . .
C10 C 0.26725(4) 0.19649(10) 0.23669(16) 0.0186(2) Uani 1 1 d . . . . .
C11 C 0.23389(4) 0.26086(12) 0.24823(19) 0.0267(3) Uani 1 1 d . . . . .
H11 H 0.236726 0.327239 0.303119 0.032 Uiso 1 1 calc R U . . .
C12 C 0.19578(4) 0.22450(14) 0.1760(2) 0.0343(3) Uani 1 1 d . . . . .
H12 H 0.172192 0.267097 0.180601 0.041 Uiso 1 1 calc R U . . .
C13 C 0.19183(4) 0.12736(15) 0.0977(2) 0.0352(4) Uani 1 1 d . . . . .
H13 H 0.165525 0.104739 0.049325 0.042 Uiso 1 1 calc R U . . .
C14 C 0.22553(4) 0.06175(12) 0.08795(19) 0.0283(3) Uani 1 1 d . . . . .
H14 H 0.222749 -0.005160 0.035145 0.034 Uiso 1 1 calc R U . . .
C15 C 0.26319(3) 0.09895(10) 0.15901(17) 0.0190(2) Uani 1 1 d . . . . .
C16 C 0.30454(4) 0.04990(10) 0.16864(17) 0.0191(2) Uani 1 1 d . . . . .

loop_
_atom_site_aniso_label
_atom_site_aniso_U_11
_atom_site_aniso_U_22
_atom_site_aniso_U_33
_atom_site_aniso_U_23
_atom_site_aniso_U_13
_atom_site_aniso_U_12
Co1 0.01140(11) 0.01140(10) 0.01656(11) 0.000 0.00172(7) 0.000
O1 0.0159(4) 0.0383(5) 0.0223(4) 0.0094(4) 0.0028(3) 0.0062(4)
O2 0.0087(4) 0.0236(4) 0.0237(4) 0.0035(3) 0.0004(3) 0.0004(3)
O3 0.0292(5) 0.0300(5) 0.0343(6) -0.0087(4) -0.0026(4) -0.0068(4)
O4 0.0306(5) 0.0244(5) 0.0373(6) -0.0052(4) 0.0098(4) 0.0022(4)
O5 0.0123(4) 0.0278(4) 0.0183(4) -0.0027(3) 0.0021(3) 0.0008(3)
O6 0.0181(4) 0.0176(4) 0.0223(4) -0.0020(3) 0.0048(3) -0.0055(3)
N1 0.0134(4) 0.0143(4) 0.0194(5) -0.0005(3) 0.0013(3) 0.0001(3)
N2 0.0096(4) 0.0243(5) 0.0204(5) 0.0011(4) 0.0019(3) 0.0006(4)
C1 0.0131(5) 0.0142(5) 0.0119(4) -0.0005(4) 0.0012(4) 0.0003(4)
C2 0.0178(5) 0.0150(5) 0.0146(5) -0.0001(4) 0.0007(4) 0.0019(4)
C3 0.0181(5) 0.0198(5) 0.0220(6) 0.0008(4) -0.0013(4) 0.0057(4)
C4 0.0145(5) 0.0247(6) 0.0257(6) 0.0002(5) -0.0020(4) 0.0031(4)
C5 0.0142(5) 0.0186(5) 0.0273(6) -0.0005(4) 0.0001(4) -0.0014(4)
C6 0.0249(6) 0.0121(5) 0.0256(6) 0.0003(4) -0.0009(5) 0.0024(4)
C7 0.0102(5) 0.0148(5) 0.0205(5) -0.0004(4) 0.0017(4) 0.0000(4)
C8 0.0097(5) 0.0358(7) 0.0223(6) 0.0067(5) 0.0020(4) 0.0025(4)
C9 0.0151(5) 0.0243(6) 0.0180(5) 0.0001(4) 0.0014(4) -0.0003(4)
C10 0.0130(5) 0.0266(6) 0.0164(5) 0.0018(4) 0.0019(4) 0.0016(4)
C11 0.0221(6) 0.0346(7) 0.0239(6) 0.0032(5) 0.0052(5) 0.0100(5)
C12 0.0150(6) 0.0585(10) 0.0299(7) 0.0119(7) 0.0046(5) 0.0127(6)
C13 0.0114(6) 0.0639(10) 0.0297(7) 0.0077(7) -0.0026(5) -0.0042(6)
C14 0.0182(6) 0.0411(8) 0.0252(6) -0.0001(6) -0.0005(5) -0.0090(5)
C15 0.0120(5) 0.0274(6) 0.0179(5) 0.0015(4) 0.0021(4) -0.0017(4)
C16 0.0157(5) 0.0234(6) 0.0187(5) 0.0007(4) 0.0042(4) -0.0009(4)

loop_
_atom_type_symbol
_atom_type_description
_atom_type_scat_dispersion_real
_atom_type_scat_dispersion_imag
_atom_type_scat_source
Co Co 0.3494 0.9721 'International Tables Vol C Tables 4.2.6.8 and 6.1.1.4'
O O 0.0106 0.0060 'International Tables Vol C Tables 4.2.6.8 and 6.1.1.4'
N N 0.0061 0.0033 'International Tables Vol C Tables 4.2.6.8 and 6.1.1.4'
C C 0.0033 0.0016 'International Tables Vol C Tables 4.2.6.8 and 6.1.1.4'
H H 0.0000 0.0000 'International Tables Vol C Tables 4.2.6.8 and 6.1.1.4'

loop_
_geom_angle_atom_site_label_1
_geom_angle_atom_site_label_2
_geom_angle_atom_site_label_3
_geom_angle
_geom_angle_site_symmetry_1
_geom_angle_site_symmetry_3
_geom_angle_publ_flag
O5 Co1 O5 157.24(6) 2_656 . ?
O5 Co1 N1 104.96(4) 2_656 . ?
O5 Co1 N1 92.81(4) . . ?
O5 Co1 N1 92.81(4) 2_656 2_656 ?
O5 Co1 N1 104.96(4) . 2_656 ?
N1 Co1 N1 77.76(5) . 2_656 ?
O5 Co1 O6 84.17(3) 2_656 . ?
O5 Co1 O6 83.28(3) . . ?
N1 Co1 O6 85.15(4) . . ?
N1 Co1 O6 161.27(4) 2_656 . ?
O5 Co1 O6 83.28(3) 2_656 2_656 ?
O5 Co1 O6 84.17(3) . 2_656 ?
N1 Co1 O6 161.27(4) . 2_656 ?
N1 Co1 O6 85.15(4) 2_656 2_656 ?
O6 Co1 O6 112.72(5) . 2_656 ?
Co1 O5 H5OA 122.2(13) . . ?
Co1 O5 H5OB 122.1(13) . . ?
H5OA O5 H5OB 106.1(15) . . ?
Co1 O6 H6OA 118.2(14) . . ?
Co1 O6 H6OB 113.9(13) . . ?
H6OA O6 H6OB 106.9(16) . . ?
C5 N1 C1 117.79(10) . . ?
C5 N1 Co1 128.77(8) . . ?
C1 N1 Co1 113.30(7) . . ?
C16 N2 C9 112.35(10) . . ?
C16 N2 C8 122.82(11) . . ?
C9 N2 C8 124.10(11) . . ?
N1 C1 C2 122.90(10) . . ?
N1 C1 C1 117.79(6) . 2_656 ?
C2 C1 C1 119.31(6) . 2_656 ?
C1 C2 C3 117.56(10) . . ?
C1 C2 C6 119.74(10) . . ?
C3 C2 C6 122.70(11) . . ?
C4 C3 C2 119.46(11) . . ?
C4 C3 H3 120.3 . . ?
C2 C3 H3 120.3 . . ?
C3 C4 C5 118.98(11) . . ?
C3 C4 H4 120.5 . . ?
C5 C4 H4 120.5 . . ?
N1 C5 C4 123.26(11) . . ?
N1 C5 H5 118.4 . . ?
C4 C5 H5 118.4 . . ?
C6 C6 C2 120.94(7) 2_656 . ?
C6 C6 H6 119.5 2_656 . ?
C2 C6 H6 119.5 . . ?
O1 C7 O2 125.37(11) . . ?
O1 C7 C8 121.23(10) . . ?
O2 C7 C8 113.38(10) . . ?
N2 C8 C7 115.01(10) . . ?
N2 C8 H8A 108.5 . . ?
C7 C8 H8A 108.5 . . ?
N2 C8 H8B 108.5 . . ?
C7 C8 H8B 108.5 . . ?
H8A C8 H8B 107.5 . . ?
O3 C9 N2 124.76(12) . . ?
O3 C9 C10 129.65(12) . . ?
N2 C9 C10 105.59(10) . . ?
C11 C10 C15 121.59(12) . . ?
C11 C10 C9 130.35(12) . . ?
C15 C10 C9 108.07(10) . . ?
C10 C11 C12 117.29(14) . . ?
C10 C11 H11 121.4 . . ?
C12 C11 H11 121.4 . . ?
C13 C12 C11 121.01(13) . . ?
C13 C12 H12 119.5 . . ?
C11 C12 H12 119.5 . . ?
C12 C13 C14 121.70(13) . . ?
C12 C13 H13 119.2 . . ?
C14 C13 H13 119.2 . . ?
C15 C14 C13 116.73(14) . . ?
C15 C14 H14 121.6 . . ?
C13 C14 H14 121.6 . . ?
C14 C15 C10 121.68(12) . . ?
C14 C15 C16 130.21(12) . . ?
C10 C15 C16 108.11(10) . . ?
O4 C16 N2 124.90(12) . . ?
O4 C16 C15 129.23(12) . . ?
N2 C16 C15 105.86(10) . . ?

loop_
_geom_bond_atom_site_label_1
_geom_bond_atom_site_label_2
_geom_bond_distance
_geom_bond_site_symmetry_2
_geom_bond_publ_flag
Co1 O5 2.0228(9) 2_656 ?
Co1 O5 2.0228(9) . ?
Co1 N1 2.1631(10) . ?
Co1 N1 2.1632(10) 2_656 ?
Co1 O6 2.1634(8) . ?
Co1 O6 2.1634(8) 2_656 ?
O1 C7 1.2342(15) . ?
O2 C7 1.2809(13) . ?
O3 C9 1.2073(16) . ?
O4 C16 1.2111(16) . ?
O5 H5OA 0.900(14) . ?
O5 H5OB 0.941(14) . ?
O6 H6OA 0.908(15) . ?
O6 H6OB 0.912(14) . ?
N1 C5 1.3335(15) . ?
N1 C1 1.3592(14) . ?
N2 C16 1.3914(15) . ?
N2 C9 1.3932(15) . ?
N2 C8 1.4440(14) . ?
C1 C2 1.4070(15) . ?
C1 C1 1.448(2) 2_656 ?
C2 C3 1.4121(16) . ?
C2 C6 1.4294(16) . ?
C3 C4 1.3703(18) . ?
C3 H3 0.9500 . ?
C4 C5 1.4044(17) . ?
C4 H4 0.9500 . ?
C5 H5 0.9500 . ?
C6 C6 1.356(2) 2_656 ?
C6 H6 0.9500 . ?
C7 C8 1.5243(16) . ?
C8 H8A 0.9900 . ?
C8 H8B 0.9900 . ?
C9 C10 1.4943(16) . ?
C10 C11 1.3793(17) . ?
C10 C15 1.3871(18) . ?
C11 C12 1.396(2) . ?
C11 H11 0.9500 . ?
C12 C13 1.384(3) . ?
C12 H12 0.9500 . ?
C13 C14 1.396(2) . ?
C13 H13 0.9500 . ?
C14 C15 1.3844(17) . ?
C14 H14 0.9500 . ?
C15 C16 1.4890(16) . ?

loop_
_geom_torsion_atom_site_label_1
_geom_torsion_atom_site_label_2
_geom_torsion_atom_site_label_3
_geom_torsion_atom_site_label_4
_geom_torsion
_geom_torsion_site_symmetry_1
_geom_torsion_site_symmetry_2
_geom_torsion_site_symmetry_3
_geom_torsion_site_symmetry_4
_geom_torsion_publ_flag
C5 N1 C1 C2 2.43(17) . . . . ?
Co1 N1 C1 C2 178.49(8) . . . . ?
C5 N1 C1 C1 -178.01(12) . . . 2_656 ?
Co1 N1 C1 C1 -1.95(15) . . . 2_656 ?
N1 C1 C2 C3 -1.88(17) . . . . ?
C1 C1 C2 C3 178.57(12) 2_656 . . . ?
N1 C1 C2 C6 178.28(11) . . . . ?
C1 C1 C2 C6 -1.26(19) 2_656 . . . ?
C1 C2 C3 C4 -0.41(18) . . . . ?
C6 C2 C3 C4 179.42(12) . . . . ?
C2 C3 C4 C5 1.99(19) . . . . ?
C1 N1 C5 C4 -0.73(18) . . . . ?
Co1 N1 C5 C4 -176.09(9) . . . . ?
C3 C4 C5 N1 -1.5(2) . . . . ?
C1 C2 C6 C6 0.1(2) . . . 2_656 ?
C3 C2 C6 C6 -179.70(15) . . . 2_656 ?
C16 N2 C8 C7 92.54(14) . . . . ?
C9 N2 C8 C7 -98.02(14) . . . . ?
O1 C7 C8 N2 -0.14(18) . . . . ?
O2 C7 C8 N2 -178.64(11) . . . . ?
C16 N2 C9 O3 178.43(13) . . . . ?
C8 N2 C9 O3 8.0(2) . . . . ?
C16 N2 C9 C10 -1.38(13) . . . . ?
C8 N2 C9 C10 -171.80(10) . . . . ?
O3 C9 C10 C11 0.9(2) . . . . ?
N2 C9 C10 C11 -179.28(13) . . . . ?
O3 C9 C10 C15 -179.22(14) . . . . ?
N2 C9 C10 C15 0.58(13) . . . . ?
C15 C10 C11 C12 -0.91(19) . . . . ?
C9 C10 C11 C12 178.94(13) . . . . ?
C10 C11 C12 C13 0.6(2) . . . . ?
C11 C12 C13 C14 0.2(2) . . . . ?
C12 C13 C14 C15 -0.6(2) . . . . ?
C13 C14 C15 C10 0.22(19) . . . . ?
C13 C14 C15 C16 -179.42(13) . . . . ?
C11 C10 C15 C14 0.53(19) . . . . ?
C9 C10 C15 C14 -179.35(12) . . . . ?
C11 C10 C15 C16 -179.77(11) . . . . ?
C9 C10 C15 C16 0.35(13) . . . . ?
C9 N2 C16 O4 -178.04(12) . . . . ?
C8 N2 C16 O4 -7.48(19) . . . . ?
C9 N2 C16 C15 1.59(13) . . . . ?
C8 N2 C16 C15 172.15(10) . . . . ?
C14 C15 C16 O4 -1.9(2) . . . . ?
C10 C15 C16 O4 178.45(13) . . . . ?
C14 C15 C16 N2 178.51(13) . . . . ?
C10 C15 C16 N2 -1.16(13) . . . . ?
